data_9000192
loop_
_publ_author_name
'Moore, P. B.'

_publ_section_title
;
 Crystal chemistry of the basic iron phosphates
;
_journal_name_full 'American Mineralogist'
_journal_page_first 135
_journal_page_last 169
_journal_volume 55
_journal_year 1970
_chemical_formula_sum 'Ca Fe6 H8 O24 P4'
_chemical_name_mineral Dufrenite
_space_group_IT_number 15
_symmetry_space_group_name_Hall '-C 2yc'
_symmetry_space_group_name_H-M 'C 1 2/c 1'
_cell_angle_alpha 90
_cell_angle_beta 111.20
_cell_angle_gamma 90
_cell_formula_units_Z 4
_cell_length_a 25.84
_cell_length_b 5.126
_cell_length_c 13.78
_cell_volume 1701.716
_database_code_amcsd 0000197
_exptl_crystal_density_diffrn 3.478
_cod_original_formula_sum 'Fe6 P4 Ca O24 H8'
_cod_database_code 9000192

loop_
_space_group_symop_operation_xyz
x,y,z
1/2+x,1/2+y,z
x,-y,1/2+z
1/2+x,1/2-y,1/2+z
-x,y,1/2-z
1/2-x,1/2+y,1/2-z
-x,-y,-z
1/2-x,1/2-y,-z

loop_
_atom_site_label
_atom_site_fract_x
_atom_site_fract_y
_atom_site_fract_z
_atom_site_U_iso_or_equiv
_atom_site_type_symbol
_atom_site_attached_hydrogens
Fe1 0.00000 0.00000 0.00000 0.01456 Fe 0
Fe2 0.25000 0.25000 0.00000 0.01583 Fe 0
Fe3 0.15290 -0.01500 0.11160 0.01279 Fe 0
Fe4 0.14010 -0.22200 0.35450 0.01494 Fe 0
P1 0.21850 0.26120 0.33120 0.01520 P 0
P2 0.07900 0.28080 0.39700 0.01748 P 0
Ca 0.00000 -0.14740 0.25000 0.02254 Ca 0
O1 0.08870 0.06600 0.32930 0.01444 O 0
O2 0.07690 0.54680 0.34220 0.02242 O 0
O3 0.01930 0.22550 0.40300 0.02343 O 0
O4 0.12240 0.28960 0.50550 0.02026 O 0
O-H5 0.17270 0.21830 0.01700 0.02001 O 1
O6 0.21340 0.01080 0.38780 0.01862 O 0
O7 0.20290 -0.51440 0.39070 0.02698 O 0
O-H8 0.12890 -0.25740 0.20460 0.02343 O 1
O9 0.17660 0.25290 0.22030 0.02216 O 0
O10 0.22230 -0.20340 0.16700 0.02052 O 0
O-H11 0.07690 0.14390 0.06450 0.02622 O 1
O-H12 0.02430 -0.28530 0.11190 0.02850 O 1

loop_
_cod_changelog_entry_id
_cod_changelog_entry_author
_cod_changelog_entry_date
_cod_changelog_entry_text
1
;cod-tools version 3.8.0
Id: cif_guess_AMCSD_atom_types 9574 2023-05-10 09:00:05Z saulius
;
2023-05-10T18:45:55+03:00
;Derived atom types and hydrogen counts
from atom names that follow the AMCSD naming convention
(Wat == water, O-H == hydroxyl).
;

loop_
_cod_related_entry_id
_cod_related_entry_database
_cod_related_entry_code
1 AMCSD 0000197
